data_7120514
loop_
_publ_author_name
'Tsao, Fu An'
'Sathaseevan, Anson'
'Zhu, Hui'
'Grimme, Stefan'
'Erker, Gerhard'
'Stephan, Douglas W.'

_publ_section_title
;
 Stoichiometric and catalytic isomerization of alkenylboranes using bulky
 Lewis bases
;
_journal_name_full 'Chem. Commun.'
_journal_paper_doi 10.1039/C7CC04904H
_journal_year 2017
_chemical_formula_sum 'C22 H6 B F15 O'
_chemical_formula_weight 582.08
_space_group_crystal_system orthorhombic
_space_group_IT_number 61
_space_group_name_Hall '-P 2ac 2ab'
_space_group_name_H-M_alt 'P b c a'
_symmetry_space_group_name_Hall '-P 2ac 2ab'
_symmetry_space_group_name_H-M 'P b c a'
_atom_sites_solution_hydrogens geom
_audit_creation_method SHELXL-2014/7
_audit_update_record
;
2017-06-21 deposited with the CCDC.
2017-08-03 downloaded from the CCDC.
;
_cell_angle_alpha 90
_cell_angle_beta 90
_cell_angle_gamma 90
_cell_formula_units_Z 8
_cell_length_a 14.1455(13)
_cell_length_b 16.6200(17)
_cell_length_c 18.0982(17)
_cell_measurement_reflns_used 5354
_cell_measurement_temperature 150(2)
_cell_measurement_theta_max 26.71
_cell_measurement_theta_min 2.45
_cell_volume 4254.9(7)
_computing_structure_refinement 'SHELXL-2014/7 (Sheldrick, 2014)'
_diffrn_ambient_temperature 150(2)
_diffrn_measured_fraction_theta_full 1.000
_diffrn_measured_fraction_theta_max 1.000
_diffrn_measurement_device_type 'Bruker APEX-II CCD'
_diffrn_measurement_method '\f and \w scans'
_diffrn_radiation_type MoK\a
_diffrn_radiation_wavelength 0.71073
_diffrn_reflns_av_R_equivalents 0.0392
_diffrn_reflns_av_unetI/netI 0.0334
_diffrn_reflns_Laue_measured_fraction_full 1.000
_diffrn_reflns_Laue_measured_fraction_max 1.000
_diffrn_reflns_limit_h_max 18
_diffrn_reflns_limit_h_min -12
_diffrn_reflns_limit_k_max 21
_diffrn_reflns_limit_k_min -19
_diffrn_reflns_limit_l_max 23
_diffrn_reflns_limit_l_min -21
_diffrn_reflns_number 21381
_diffrn_reflns_point_group_measured_fraction_full 1.000
_diffrn_reflns_point_group_measured_fraction_max 1.000
_diffrn_reflns_theta_full 25.242
_diffrn_reflns_theta_max 27.505
_diffrn_reflns_theta_min 2.200
_exptl_absorpt_coefficient_mu 0.201
_exptl_absorpt_correction_T_max 0.7456
_exptl_absorpt_correction_T_min 0.6734
_exptl_absorpt_correction_type multi-scan
_exptl_absorpt_process_details SADABS
_exptl_crystal_colour colourless
_exptl_crystal_density_diffrn 1.817
_exptl_crystal_description BLOCK
_exptl_crystal_F_000 2288
_exptl_crystal_size_max 0.300
_exptl_crystal_size_mid 0.250
_exptl_crystal_size_min 0.200
_refine_diff_density_max 0.969
_refine_diff_density_min -0.787
_refine_diff_density_rms 0.068
_refine_ls_extinction_method none
_refine_ls_goodness_of_fit_ref 1.046
_refine_ls_hydrogen_treatment constr
_refine_ls_matrix_type full
_refine_ls_number_parameters 352
_refine_ls_number_reflns 4891
_refine_ls_number_restraints 0
_refine_ls_restrained_S_all 1.046
_refine_ls_R_factor_all 0.0797
_refine_ls_R_factor_gt 0.0567
_refine_ls_shift/su_max 0.000
_refine_ls_shift/su_mean 0.000
_refine_ls_structure_factor_coef Fsqd
_refine_ls_weighting_details 'w=1/[\s^2^(Fo^2^)+(0.0548P)^2^+6.9254P] where P=(Fo^2^+2Fc^2^)/3'
_refine_ls_weighting_scheme calc
_refine_ls_wR_factor_gt 0.1339
_refine_ls_wR_factor_ref 0.1487
_reflns_Friedel_coverage 0.000
_reflns_number_gt 3585
_reflns_number_total 4891
_reflns_threshold_expression 'I > 2\s(I)'
_cod_data_source_file c7cc04904h2.cif
_cod_data_source_block JT058_0m_a_a
_cod_database_code 7120514
_shelx_shelxl_version_number 2014/7
_shelx_space_group_comment
;
The symmetry employed for this shelxl refinement is uniquely defined
by the following loop, which should always be used as a source of
symmetry information in preference to the above space-group names.
They are only intended as comments.
;
_shelx_estimated_absorpt_t_min 0.942
_shelx_estimated_absorpt_t_max 0.961

loop_
_space_group_symop_operation_xyz
'x, y, z'
'-x+1/2, -y, z+1/2'
'-x, y+1/2, -z+1/2'
'x+1/2, -y+1/2, -z'
'-x, -y, -z'
'x-1/2, y, -z-1/2'
'x, -y-1/2, z-1/2'
'-x-1/2, y-1/2, z'

loop_
_atom_site_label
_atom_site_type_symbol
_atom_site_fract_x
_atom_site_fract_y
_atom_site_fract_z
_atom_site_U_iso_or_equiv
_atom_site_adp_type
_atom_site_occupancy
_atom_site_site_symmetry_order
_atom_site_calc_flag
_atom_site_refinement_flags_posn
_atom_site_refinement_flags_adp
F6 F 0.51415(12) 0.48007(9) 0.60982(9) 0.0375(4) Uani 1 1 d . .
F5 F 0.42734(11) 0.45932(10) 0.74493(9) 0.0363(4) Uani 1 1 d . .
F1 F 0.70684(12) 0.51793(11) 0.87721(10) 0.0418(4) Uani 1 1 d . .
F7 F 0.37040(13) 0.48673(10) 0.51490(10) 0.0424(4) Uani 1 1 d . .
F4 F 0.35754(12) 0.38524(11) 0.86391(10) 0.0432(4) Uani 1 1 d . .
F11 F 0.43534(12) 0.63479(10) 0.79950(9) 0.0400(4) Uani 1 1 d . .
F8 F 0.28019(13) 0.62701(11) 0.48825(10) 0.0442(4) Uani 1 1 d . .
F10 F 0.47240(14) 0.75714(10) 0.66018(10) 0.0436(4) Uani 1 1 d . .
F3 F 0.45941(14) 0.37719(12) 0.99071(10) 0.0502(5) Uani 1 1 d . .
F9 F 0.33392(14) 0.76218(11) 0.56140(11) 0.0498(5) Uani 1 1 d . .
F2 F 0.63469(14) 0.44486(12) 0.99642(9) 0.0502(5) Uani 1 1 d . .
O1 O 0.68005(14) 0.61946(12) 0.65232(12) 0.0376(5) Uani 1 1 d . .
F12 F 0.42209(17) 0.73462(14) 0.91433(11) 0.0639(6) Uani 1 1 d . .
F15 F 0.73326(15) 0.74417(14) 0.73849(13) 0.0642(6) Uani 1 1 d . .
F13 F 0.5616(2) 0.83973(13) 0.94306(13) 0.0840(9) Uani 1 1 d . .
F14 F 0.7139(2) 0.84898(13) 0.84940(15) 0.0862(9) Uani 1 1 d . .
C21 C 0.49844(17) 0.61707(15) 0.64336(14) 0.0235(5) Uani 1 1 d . .
C11 C 0.57102(17) 0.49044(14) 0.80524(14) 0.0234(5) Uani 1 1 d . .
C22 C 0.46897(19) 0.55097(15) 0.60229(14) 0.0259(5) Uani 1 1 d . .
C1 C 0.61470(18) 0.52810(15) 0.73944(14) 0.0240(5) Uani 1 1 d . .
C16 C 0.48119(18) 0.45652(15) 0.80612(14) 0.0258(5) Uani 1 1 d . .
C23 C 0.39634(19) 0.55298(16) 0.55163(15) 0.0289(6) Uani 1 1 d . .
C24 C 0.35014(18) 0.62423(17) 0.53808(15) 0.0298(6) Uani 1 1 d . .
C26 C 0.44892(19) 0.68724(16) 0.62690(15) 0.0285(6) Uani 1 1 d . .
C15 C 0.44347(19) 0.41920(16) 0.86717(16) 0.0303(6) Uani 1 1 d . .
C31 C 0.5854(2) 0.68324(15) 0.76354(15) 0.0293(6) Uani 1 1 d . .
C12 C 0.61990(19) 0.48516(16) 0.87188(15) 0.0287(6) Uani 1 1 d . .
C2 C 0.69420(18) 0.49811(17) 0.71165(15) 0.0301(6) Uani 1 1 d . .
H2A H 0.7224 0.4501 0.7298 0.036 Uiso 1 1 calc R U
C25 C 0.3771(2) 0.69175(16) 0.57567(15) 0.0317(6) Uani 1 1 d . .
C14 C 0.4952(2) 0.41449(17) 0.93133(15) 0.0332(6) Uani 1 1 d . .
C32 C 0.5083(2) 0.68565(16) 0.81103(15) 0.0329(6) Uani 1 1 d . .
C13 C 0.5839(2) 0.44825(17) 0.93389(15) 0.0341(6) Uani 1 1 d . .
C3 C 0.7355(2) 0.54545(19) 0.64997(16) 0.0357(6) Uani 1 1 d . .
H3A H 0.8035 0.5563 0.6584 0.043 Uiso 1 1 calc R U
H3B H 0.7278 0.5173 0.6021 0.043 Uiso 1 1 calc R U
C36 C 0.6544(2) 0.73914(19) 0.77993(19) 0.0422(8) Uani 1 1 d . .
C33 C 0.4984(3) 0.73714(19) 0.87036(17) 0.0447(8) Uani 1 1 d . .
C4 C 0.6930(2) 0.6741(2) 0.59049(17) 0.0432(8) Uani 1 1 d . .
H4A H 0.6529 0.7216 0.5973 0.065 Uiso 1 1 calc R U
H4B H 0.7594 0.6908 0.5879 0.065 Uiso 1 1 calc R U
H4C H 0.6754 0.6468 0.5445 0.065 Uiso 1 1 calc R U
C35 C 0.6454(3) 0.79416(18) 0.8395(2) 0.0553(11) Uani 1 1 d . .
C34 C 0.5678(3) 0.7904(2) 0.88473(19) 0.0512(9) Uani 1 1 d . .
B1 B 0.5868(2) 0.61286(18) 0.70110(16) 0.0253(6) Uani 1 1 d . .

loop_
_atom_site_aniso_label
_atom_site_aniso_U_11
_atom_site_aniso_U_22
_atom_site_aniso_U_33
_atom_site_aniso_U_23
_atom_site_aniso_U_13
_atom_site_aniso_U_12
F6 0.0456(10) 0.0257(8) 0.0412(9) -0.0074(7) -0.0146(8) 0.0098(7)
F5 0.0261(8) 0.0480(10) 0.0348(9) 0.0085(7) -0.0084(7) -0.0062(7)
F1 0.0339(9) 0.0513(11) 0.0403(9) -0.0021(8) -0.0126(8) -0.0085(8)
F7 0.0508(11) 0.0343(9) 0.0421(10) -0.0071(7) -0.0187(8) -0.0010(8)
F4 0.0295(9) 0.0470(11) 0.0531(11) 0.0166(9) 0.0039(8) -0.0062(7)
F11 0.0374(9) 0.0420(10) 0.0405(9) -0.0063(8) 0.0100(8) -0.0034(8)
F8 0.0387(9) 0.0533(11) 0.0405(9) 0.0055(8) -0.0165(8) 0.0050(8)
F10 0.0585(11) 0.0222(8) 0.0499(11) -0.0037(7) -0.0146(9) 0.0041(8)
F3 0.0580(12) 0.0541(12) 0.0386(10) 0.0207(9) 0.0102(9) 0.0062(9)
F9 0.0584(12) 0.0364(10) 0.0545(11) 0.0045(8) -0.0144(9) 0.0202(9)
F2 0.0584(12) 0.0637(13) 0.0285(9) 0.0047(8) -0.0152(8) 0.0051(10)
O1 0.0292(10) 0.0408(12) 0.0428(11) 0.0119(9) 0.0128(9) 0.0029(9)
F12 0.0791(15) 0.0720(15) 0.0407(11) -0.0164(10) 0.0063(11) 0.0298(12)
F15 0.0496(12) 0.0716(14) 0.0714(14) 0.0184(11) -0.0173(11) -0.0352(11)
F13 0.143(2) 0.0454(12) 0.0633(14) -0.0293(11) -0.0494(15) 0.0253(14)
F14 0.114(2) 0.0446(12) 0.1001(18) 0.0124(12) -0.0688(17) -0.0380(13)
C21 0.0227(12) 0.0243(12) 0.0235(12) 0.0015(10) 0.0032(10) 0.0010(9)
C11 0.0230(12) 0.0210(11) 0.0264(12) -0.0013(10) -0.0008(10) 0.0052(9)
C22 0.0300(13) 0.0214(12) 0.0263(13) 0.0014(10) 0.0015(11) 0.0031(10)
C1 0.0230(12) 0.0236(12) 0.0253(12) -0.0029(10) -0.0036(10) -0.0012(9)
C16 0.0242(12) 0.0259(13) 0.0272(13) 0.0019(10) -0.0043(10) 0.0036(10)
C23 0.0307(14) 0.0295(13) 0.0265(13) -0.0021(11) -0.0026(11) -0.0027(11)
C24 0.0253(13) 0.0394(15) 0.0248(13) 0.0056(11) -0.0034(11) 0.0014(11)
C26 0.0339(14) 0.0238(13) 0.0280(13) -0.0004(10) 0.0017(11) -0.0002(10)
C15 0.0261(13) 0.0252(13) 0.0395(15) 0.0054(11) 0.0027(12) 0.0030(10)
C31 0.0347(14) 0.0222(12) 0.0309(14) 0.0027(10) -0.0090(12) -0.0034(10)
C12 0.0268(13) 0.0281(13) 0.0312(14) -0.0038(11) -0.0065(11) 0.0016(11)
C2 0.0248(13) 0.0334(14) 0.0320(14) -0.0006(11) -0.0044(11) 0.0028(11)
C25 0.0333(14) 0.0296(14) 0.0323(14) 0.0070(11) 0.0018(12) 0.0085(11)
C14 0.0403(16) 0.0293(14) 0.0299(14) 0.0090(11) 0.0065(12) 0.0076(12)
C32 0.0456(17) 0.0254(13) 0.0277(14) -0.0026(11) -0.0047(12) 0.0051(12)
C13 0.0429(16) 0.0331(15) 0.0263(14) 0.0008(11) -0.0086(12) 0.0099(12)
C3 0.0245(14) 0.0454(17) 0.0373(15) -0.0019(13) 0.0030(12) 0.0052(12)
C36 0.0441(17) 0.0354(16) 0.0472(18) 0.0121(14) -0.0184(15) -0.0151(13)
C33 0.064(2) 0.0362(17) 0.0334(16) -0.0042(13) -0.0112(16) 0.0152(15)
C4 0.0409(17) 0.0496(19) 0.0391(17) 0.0140(14) 0.0088(14) -0.0051(14)
C35 0.078(3) 0.0233(15) 0.065(2) 0.0092(14) -0.051(2) -0.0181(15)
C34 0.081(3) 0.0305(16) 0.0425(18) -0.0060(14) -0.0240(19) 0.0105(17)
B1 0.0212(13) 0.0267(14) 0.0280(14) 0.0011(11) 0.0041(12) -0.0025(11)

loop_
_atom_type_symbol
_atom_type_description
_atom_type_scat_dispersion_real
_atom_type_scat_dispersion_imag
_atom_type_scat_source
C C 0.0033 0.0016 'International Tables Vol C Tables 4.2.6.8 and 6.1.1.4'
H H 0.0000 0.0000 'International Tables Vol C Tables 4.2.6.8 and 6.1.1.4'
B B 0.0013 0.0007 'International Tables Vol C Tables 4.2.6.8 and 6.1.1.4'
F F 0.0171 0.0103 'International Tables Vol C Tables 4.2.6.8 and 6.1.1.4'
O O 0.0106 0.0060 'International Tables Vol C Tables 4.2.6.8 and 6.1.1.4'

loop_
_geom_angle_atom_site_label_1
_geom_angle_atom_site_label_2
_geom_angle_atom_site_label_3
_geom_angle
C4 O1 C3 115.9(2)
C4 O1 B1 125.1(2)
C3 O1 B1 113.8(2)
C22 C21 C26 113.4(2)
C22 C21 B1 122.6(2)
C26 C21 B1 124.0(2)
C16 C11 C12 114.7(2)
C16 C11 C1 124.2(2)
C12 C11 C1 121.1(2)
F6 C22 C23 116.2(2)
F6 C22 C21 119.7(2)
C23 C22 C21 124.1(2)
C2 C1 C11 119.9(2)
C2 C1 B1 111.7(2)
C11 C1 B1 127.7(2)
F5 C16 C15 117.2(2)
F5 C16 C11 119.6(2)
C15 C16 C11 123.2(2)
F7 C23 C24 119.3(2)
F7 C23 C22 121.0(2)
C24 C23 C22 119.6(2)
F8 C24 C25 120.9(2)
F8 C24 C23 120.1(2)
C25 C24 C23 119.1(2)
F10 C26 C25 115.8(2)
F10 C26 C21 120.1(2)
C25 C26 C21 124.1(2)
F4 C15 C16 120.4(2)
F4 C15 C14 119.7(2)
C16 C15 C14 119.9(3)
C36 C31 C32 113.8(3)
C36 C31 B1 128.7(3)
C32 C31 B1 117.4(2)
F1 C12 C13 117.3(2)
F1 C12 C11 119.3(2)
C13 C12 C11 123.4(3)
C1 C2 C3 114.8(2)
C1 C2 H2A 122.6
C3 C2 H2A 122.6
F9 C25 C24 119.5(2)
F9 C25 C26 120.8(3)
C24 C25 C26 119.7(2)
F3 C14 C15 120.2(3)
F3 C14 C13 120.4(3)
C15 C14 C13 119.4(3)
F11 C32 C33 115.5(3)
F11 C32 C31 119.1(2)
C33 C32 C31 125.3(3)
F2 C13 C14 120.0(3)
F2 C13 C12 120.5(3)
C14 C13 C12 119.5(3)
O1 C3 C2 102.3(2)
O1 C3 H3A 111.3
C2 C3 H3A 111.3
O1 C3 H3B 111.3
C2 C3 H3B 111.3
H3A C3 H3B 109.2
F15 C36 C31 120.5(3)
F15 C36 C35 117.2(3)
C31 C36 C35 122.2(3)
F12 C33 C34 119.5(3)
F12 C33 C32 121.6(3)
C34 C33 C32 118.9(4)
O1 C4 H4A 109.5
O1 C4 H4B 109.5
H4A C4 H4B 109.5
O1 C4 H4C 109.5
H4A C4 H4C 109.5
H4B C4 H4C 109.5
F14 C35 C34 121.9(4)
F14 C35 C36 118.3(4)
C34 C35 C36 119.8(3)
F13 C34 C33 120.4(4)
F13 C34 C35 119.7(4)
C33 C34 C35 119.8(3)
O1 B1 C1 95.50(19)
O1 B1 C31 110.3(2)
C1 B1 C31 109.3(2)
O1 B1 C21 106.1(2)
C1 B1 C21 119.9(2)
C31 B1 C21 113.9(2)

loop_
_geom_bond_atom_site_label_1
_geom_bond_atom_site_label_2
_geom_bond_distance
F6 C22 1.347(3)
F5 C16 1.345(3)
F1 C12 1.348(3)
F7 C23 1.338(3)
F4 C15 1.342(3)
F11 C32 1.350(3)
F8 C24 1.340(3)
F10 C26 1.350(3)
F3 C14 1.340(3)
F9 C25 1.345(3)
F2 C13 1.341(3)
O1 C4 1.453(3)
O1 C3 1.460(3)
O1 B1 1.591(3)
F12 C33 1.342(4)
F15 C36 1.347(4)
F13 C34 1.339(4)
F14 C35 1.343(4)
C21 C22 1.390(4)
C21 C26 1.393(4)
C21 B1 1.631(4)
C11 C16 1.390(3)
C11 C12 1.393(4)
C11 C1 1.480(4)
C22 C23 1.377(4)
C1 C2 1.329(4)
C1 B1 1.619(4)
C16 C15 1.375(4)
C23 C24 1.375(4)
C24 C25 1.367(4)
C26 C25 1.377(4)
C15 C14 1.375(4)
C31 C36 1.380(4)
C31 C32 1.389(4)
C31 B1 1.627(4)
C12 C13 1.377(4)
C2 C3 1.486(4)
C2 H2A 0.9500
C14 C13 1.375(4)
C32 C33 1.380(4)
C3 H3A 0.9900
C3 H3B 0.9900
C36 C35 1.419(5)
C33 C34 1.348(5)
C4 H4A 0.9800
C4 H4B 0.9800
C4 H4C 0.9800
C35 C34 1.370(6)
